data_7709366
loop_
_publ_author_name
'Hu, Lei'
'Sheng, Ming-Ming'
'Qin, Shun-Shun'
'Shi, Hua-Tian'
'Str\/omme, Maria'
'Zhang, Qian-Feng'
'Xu, Chao'

_publ_section_title
;
 Molecular surface modification of silver chalcogenolate clusters.
;
_journal_issue 8
_journal_name_full 'Dalton transactions (Cambridge, England : 2003)'
_journal_page_first 3241
_journal_page_last 3247
_journal_paper_doi 10.1039/d2dt00016d
_journal_volume 51
_journal_year 2022
_chemical_formula_moiety 'C54 H148 Ag12 F18 N6 O18 S6'
_chemical_formula_sum 'C54 H148 Ag12 F18 N6 O18 S6'
_chemical_formula_weight 2998.58
_space_group_crystal_system trigonal
_space_group_IT_number 166
_space_group_name_Hall '-R 3 2"'
_space_group_name_H-M_alt 'R -3 m :H'
_atom_sites_solution_hydrogens mixed
_audit_creation_date 2022-01-23
_audit_creation_method
;
Olex2 1.5
(compiled 2021.12.09 svn.r5202d8cf for OlexSys, GUI svn.r6439)
;
_audit_update_record
;
2022-01-24 deposited with the CCDC.	2022-01-25 downloaded from the CCDC.
;
_cell_angle_alpha 90
_cell_angle_beta 90
_cell_angle_gamma 120
_cell_formula_units_Z 3
_cell_length_a 16.8860(10)
_cell_length_b 16.8860(10)
_cell_length_c 28.799(3)
_cell_measurement_reflns_used 5220
_cell_measurement_temperature 296(2)
_cell_measurement_theta_max 26.567
_cell_measurement_theta_min 2.413
_cell_volume 7111.5(10)
_computing_cell_refinement 'SAINT v8.34A (Bruker, 2013)'
_computing_data_reduction 'SAINT v8.34A (Bruker, 2013)'
_computing_molecular_graphics 'Olex2 1.5 (Dolomanov et al., 2009)'
_computing_publication_material 'Olex2 1.5 (Dolomanov et al., 2009)'
_computing_structure_refinement 'SHELXL 2018/3 (Sheldrick, 2015)'
_diffrn_ambient_temperature 296.15
_diffrn_measured_fraction_theta_full 0.998
_diffrn_measured_fraction_theta_max 0.998
_diffrn_measurement_device_type 'CCD area detector'
_diffrn_measurement_method 'phi and omega scans'
_diffrn_radiation_type MoK\a
_diffrn_radiation_wavelength 0.71073
_diffrn_reflns_av_R_equivalents 0.0224
_diffrn_reflns_av_unetI/netI 0.0129
_diffrn_reflns_Laue_measured_fraction_full 0.998
_diffrn_reflns_Laue_measured_fraction_max 0.998
_diffrn_reflns_limit_h_max 18
_diffrn_reflns_limit_h_min -20
_diffrn_reflns_limit_k_max 19
_diffrn_reflns_limit_k_min -20
_diffrn_reflns_limit_l_max 22
_diffrn_reflns_limit_l_min -34
_diffrn_reflns_number 12382
_diffrn_reflns_point_group_measured_fraction_full 0.998
_diffrn_reflns_point_group_measured_fraction_max 0.998
_diffrn_reflns_theta_full 24.994
_diffrn_reflns_theta_max 24.994
_diffrn_reflns_theta_min 2.412
_exptl_absorpt_coefficient_mu 2.643
_exptl_absorpt_correction_T_max 0.7456
_exptl_absorpt_correction_T_min 0.6239
_exptl_absorpt_correction_type multi-scan
_exptl_absorpt_process_details
;
SADABS-2014/5 (Bruker,2014/5) was used for absorption correction.
wR2(int) was 0.1061 before and 0.0411 after correction.
The Ratio of minimum to maximum transmission is 0.8368.
The \l/2 correction factor is 0.00150.
;
_exptl_crystal_colour 'metallic light colourless'
_exptl_crystal_colour_lustre metallic
_exptl_crystal_colour_modifier light
_exptl_crystal_colour_primary colourless
_exptl_crystal_density_diffrn 2.101
_exptl_crystal_description block
_exptl_crystal_F_000 4440
_exptl_crystal_size_max 0.23
_exptl_crystal_size_mid 0.22
_exptl_crystal_size_min 0.2
_refine_diff_density_max 0.929
_refine_diff_density_min -1.133
_refine_diff_density_rms 0.103
_refine_ls_extinction_method none
_refine_ls_goodness_of_fit_ref 1.115
_refine_ls_hydrogen_treatment constr
_refine_ls_matrix_type full
_refine_ls_number_parameters 170
_refine_ls_number_reflns 1555
_refine_ls_number_restraints 469
_refine_ls_restrained_S_all 1.084
_refine_ls_R_factor_all 0.0531
_refine_ls_R_factor_gt 0.0467
_refine_ls_shift/su_max 0.001
_refine_ls_shift/su_mean 0.000
_refine_ls_structure_factor_coef Fsqd
_refine_ls_weighting_details 'w=1/[\s^2^(Fo^2^)+(0.0592P)^2^+72.3842P] where P=(Fo^2^+2Fc^2^)/3'
_refine_ls_weighting_scheme calc
_refine_ls_wR_factor_gt 0.1279
_refine_ls_wR_factor_ref 0.1321
_reflns_Friedel_coverage 0.000
_reflns_number_gt 1341
_reflns_number_total 1555
_reflns_threshold_expression 'I > 2\s(I)'
_cod_data_source_file d2dt00016d2.cif
_cod_data_source_block r-3m
_cod_depositor_comments 'Adding full bibliography for 7709363--7709369.cif.'
_cod_original_cell_volume 7111.4(12)
_cod_original_sg_symbol_H-M 'R -3 m'
_cod_database_code 7709366
_shelx_shelxl_version_number 2018/3
_shelx_space_group_comment
;
The symmetry employed for this shelxl refinement is uniquely defined
by the following loop, which should always be used as a source of
symmetry information in preference to the above space-group names.
They are only intended as comments.
;
_shelx_estimated_absorpt_t_max 0.620
_shelx_estimated_absorpt_t_min 0.582
_olex2_refinement_description
;
1. Fixed Uiso
 At 1.2 times of:
  All C(H) groups
 At 1.5 times of:
  All C(H,H,H) groups
2. Restrained distances
 Ag1-O1 \\sim Ag1-O1A
 with sigma of 0.02
 O1-C7 \\sim O1A-C7A
 with sigma of 0.02
 C5-C7 \\sim C5A-C7A
 with sigma of 0.04
 N1-C5 \\sim N1A-C5A
 with sigma of 0.02
 N1-C7 \\sim N1A-C7A
 with sigma of 0.02
 N1-C8 \\sim N1A-C8A
 with sigma of 0.04
 N1-C9 \\sim N1A-C9A
 with sigma of 0.02
 C7-C8 \\sim C7A-C8A
 with sigma of 0.02
 C5-C9 \\sim C5A-C9A
 with sigma of 0.04
 C7-C9 \\sim C7A-C9A
 with sigma of 0.04
 Ag1-C7 \\sim Ag1-C7A
 with sigma of 0.04
 O1-N1 \\sim O1A-N1A
 with sigma of 0.04
 O1-C8 \\sim O1A-C8A
 with sigma of 0.04
 O2-C2 \\sim O2A-C2
 with sigma of 0.02
 F1-C1 \\sim F1A-C1
 with sigma of 0.02
 Ag2-O2 \\sim Ag2-O2A
 with sigma of 0.02
 F2-C1 \\sim F2A-C1
 with sigma of 0.02
3. Restrained planarity
 O1, N1, C5, C7, C8, C9, O1A, N1A, C5A, C7A, C8A, C9A
 with sigma of 0.001
4. Rigid bond restraints
 All non-hydrogen atoms
 with sigma for 1-2 distances of 0.01 and sigma for 1-3 distances of 0.01
5. Uiso/Uaniso restraints and constraints
All non-hydrogen atoms have similar U: within 2A with sigma of 0.01 and sigma
for terminal atoms of 0.02 within 2A
Uanis(C9A) \\sim Ueq: with sigma of 0.01 and sigma for terminal atoms of 0.02
6. Rigid body (RIGU) restrains
 O1, C8, C7, N1, C5, C9
 with sigma for 1-2 distances of 0.001 and sigma for 1-3 distances of 0.001
 C5A, N1A, C7A, C9A, C8A, O1A
 with sigma for 1-2 distances of 0.001 and sigma for 1-3 distances of 0.001
 F1, F2, O2, C1, C2, F1A, F2A, O2A
 with sigma for 1-2 distances of 0.001 and sigma for 1-3 distances of 0.001
7. Others
 Sof(F1A)=Sof(O2A)=1-FVAR(1)
 Sof(F2A)=0.5*(1-FVAR(2))
 Sof(F2)=0.5*FVAR(2)
 Sof(F1)=Sof(O2)=FVAR(1)
 Fixed Sof: O1(0.33333) N1(0.33333) C5(0.33333) H5A(0.66667) H5B(0.66667)
 H5C(0.66667) C7(0.33333) C8(0.33333) H8A(0.66667) H8B(0.66667) H8C(0.66667)
 C9(0.33333) H9A(0.66667) H9B(0.66667) H9C(0.66667) O1A(0.16667) N1A(0.16667)
 C5A(0.16667) H5AA(0.33333) H5AB(0.33333) H5AC(0.33333) C7A(0.16667)
 C8A(0.16667) H8AA(0.33333) H8AB(0.33333) H8AC(0.16667) C9A(0.16667)
 H9AA(0.33333) H9AB(0.33333) H9AC(0.33333)
8.a Riding coordinates:
 C5(H5A,H5B,H5C), C8(H8A,H8B,H8C), C9(H9A,H9B,H9C), C5A(H5AA,H5AB,H5AC),
 C8A(H8AA,H8AB,H8AC), C9A(H9AA,H9AB,H9AC)
8.b Ternary CH refined with riding coordinates:
 C3(H3)
8.c Idealised Me refined as rotating group:
 C4(H4A,H4B,H4C)
;
_olex2_submission_special_instructions 'No special instructions were received'

loop_
_space_group_symop_operation_xyz
'x, y, z'
'-y, x-y, z'
'-x+y, -x, z'
'y, x, -z'
'x-y, -y, -z'
'-x, -x+y, -z'
'x+2/3, y+1/3, z+1/3'
'-y+2/3, x-y+1/3, z+1/3'
'-x+y+2/3, -x+1/3, z+1/3'
'y+2/3, x+1/3, -z+1/3'
'x-y+2/3, -y+1/3, -z+1/3'
'-x+2/3, -x+y+1/3, -z+1/3'
'x+1/3, y+2/3, z+2/3'
'-y+1/3, x-y+2/3, z+2/3'
'-x+y+1/3, -x+2/3, z+2/3'
'y+1/3, x+2/3, -z+2/3'
'x-y+1/3, -y+2/3, -z+2/3'
'-x+1/3, -x+y+2/3, -z+2/3'
'-x, -y, -z'
'y, -x+y, -z'
'x-y, x, -z'
'-y, -x, z'
'-x+y, y, z'
'x, x-y, z'
'-x+2/3, -y+1/3, -z+1/3'
'y+2/3, -x+y+1/3, -z+1/3'
'x-y+2/3, x+1/3, -z+1/3'
'-y+2/3, -x+1/3, z+1/3'
'-x+y+2/3, y+1/3, z+1/3'
'x+2/3, x-y+1/3, z+1/3'
'-x+1/3, -y+2/3, -z+2/3'
'y+1/3, -x+y+2/3, -z+2/3'
'x-y+1/3, x+2/3, -z+2/3'
'-y+1/3, -x+2/3, z+2/3'
'-x+y+1/3, y+2/3, z+2/3'
'x+1/3, x-y+2/3, z+2/3'

loop_
_atom_site_label
_atom_site_type_symbol
_atom_site_fract_x
_atom_site_fract_y
_atom_site_fract_z
_atom_site_U_iso_or_equiv
_atom_site_adp_type
_atom_site_occupancy
_atom_site_site_symmetry_order
_atom_site_calc_flag
_atom_site_refinement_flags_posn
_atom_site_refinement_flags_adp
_atom_site_refinement_flags_occupancy
_atom_site_disorder_assembly
_atom_site_disorder_group
Ag1 Ag 0.86557(8) -0.06721(4) 0.08955(3) 0.0903(4) Uani 1 2 d DS TU P . .
Ag2 Ag 1.000000 0.19558(5) 0.000000 0.0724(3) Uani 1 2 d DS TU P . .
S1 S 0.91129(6) 0.08871(6) 0.06577(6) 0.0465(5) Uani 1 2 d S TU P A .
F1 F 0.7975(10) 0.3167(10) -0.0306(6) 0.133(3) Uani 0.497(8) 1 d D U P A 1
F2 F 0.7375(6) 0.2625(6) -0.0126(7) 0.127(3) Uani 0.497(8) 2 d DS TU P A 1
O1 O 0.8248(11) -0.0876(5) 0.1681(4) 0.112(3) Uani 0.6667 2 d DS TU P B 1
O2 O 0.8955(7) 0.2494(8) -0.0244(4) 0.084(2) Uani 0.497(8) 1 d D U P A 1
N1 N 0.7618(11) -0.1191(6) 0.2375(5) 0.104(3) Uani 0.6667 2 d DS TU P B 1
C1 C 0.7640(4) 0.2360(4) -0.0504(5) 0.109(2) Uani 1 2 d DS TU P . .
C2 C 0.8121(4) 0.1879(4) -0.0378(4) 0.097(2) Uani 1 2 d DS TU P A .
C3 C 0.8617(3) 0.1383(3) 0.1055(3) 0.0595(18) Uani 1 2 d S TU P . .
H3 H 0.873651 0.126349 0.137295 0.071 Uiso 1 2 calc R U P A .
C4 C 0.7615(5) 0.0920(7) 0.0995(3) 0.103(3) Uani 1 1 d . U . . .
H4A H 0.747413 0.096778 0.067671 0.155 Uiso 1 1 calc R U . . .
H4B H 0.736902 0.120360 0.119138 0.155 Uiso 1 1 calc R U . . .
H4C H 0.734963 0.028628 0.107732 0.155 Uiso 1 1 calc R U . . .
C5 C 0.8485(14) -0.0757(7) 0.2566(7) 0.123(5) Uani 0.6667 2 d DS TU P B 1
H5A H 0.891250 -0.032670 0.234678 0.184 Uiso 0.6667 1 d R U P B 1
H5B H 0.865860 -0.120200 0.264198 0.184 Uiso 0.6667 1 d R U P B 1
H5C H 0.848610 -0.043830 0.284278 0.184 Uiso 0.6667 1 d R U P B 1
C7 C 0.759(2) -0.1207(12) 0.1935(7) 0.108(3) Uani 0.6667 2 d DS TU P B 1
C8 C 0.6728(15) -0.1636(7) 0.1701(7) 0.130(5) Uani 0.6667 2 d DS TU P B 1
H8A H 0.680356 -0.146120 0.138473 0.195 Uiso 0.6667 1 d R U P B 1
H8B H 0.647616 -0.231800 0.170643 0.195 Uiso 0.6667 1 d R U P B 1
H8C H 0.632156 -0.151380 0.185823 0.195 Uiso 0.6667 1 d R U P B 1
C9 C 0.6783(14) -0.1609(7) 0.2677(7) 0.119(5) Uani 0.6667 2 d DS TU P B 1
H9A H 0.627470 -0.166780 0.250280 0.179 Uiso 0.6667 1 d R U P B 1
H9B H 0.665070 -0.221560 0.277430 0.179 Uiso 0.6667 1 d R U P B 1
H9C H 0.688580 -0.123980 0.294420 0.179 Uiso 0.6667 1 d R U P B 1
O1A O 0.7704(17) -0.1148(9) 0.1530(7) 0.113(4) Uani 0.3333 2 d DS TU P B 2
N1A N 0.7117(18) -0.1441(9) 0.2237(8) 0.110(4) Uani 0.3333 2 d DS TU P B 2
C5A C 0.626(2) -0.1870(11) 0.2026(13) 0.125(6) Uani 0.3333 2 d DS TU P B 2
H5AA H 0.581300 -0.242420 0.218578 0.187 Uiso 0.3333 1 d R U P B 2
H5AB H 0.603791 -0.146270 0.199778 0.187 Uiso 0.3333 1 d R U P B 2
H5AC H 0.636620 -0.204810 0.172328 0.187 Uiso 0.3333 1 d R U P B 2
C7A C 0.775(3) -0.1123(17) 0.1946(11) 0.110(3) Uani 0.3333 2 d DS TU P B 2
C8A C 0.869(2) -0.0656(11) 0.2077(13) 0.114(5) Uani 0.3333 2 d DS TU P B 2
H8AA H 0.878617 -0.015940 0.228392 0.172 Uiso 0.3333 1 d R U P B 2
H8AB H 0.881647 -0.106880 0.223672 0.172 Uiso 0.3333 1 d R U P B 2
H8AC H 0.908697 -0.045650 0.181382 0.172 Uiso 0.3333 2 d R U P B 2
C9A C 0.731(3) -0.1345(14) 0.2749(8) 0.116(5) Uani 0.3333 2 d DS TU P B 2
H9AA H 0.682950 -0.200110 0.287673 0.174 Uiso 0.3333 1 d R U P B 2
H9AB H 0.725560 -0.093650 0.286173 0.174 Uiso 0.3333 1 d R U P B 2
H9AC H 0.789210 -0.136430 0.283973 0.174 Uiso 0.3333 1 d R U P B 2
F1A F 0.7997(10) 0.2905(8) -0.0875(4) 0.124(3) Uani 0.503(8) 1 d D U P A 2
F2A F 0.812(2) 0.3226(16) -0.0661(14) 0.123(3) Uani 0.252(4) 1 d D U P A 2
O2A O 0.8877(8) 0.2099(11) -0.0474(5) 0.109(3) Uani 0.503(8) 1 d D U P A 2

loop_
_atom_site_aniso_label
_atom_site_aniso_U_11
_atom_site_aniso_U_22
_atom_site_aniso_U_33
_atom_site_aniso_U_23
_atom_site_aniso_U_13
_atom_site_aniso_U_12
Ag1 0.1461(9) 0.0764(4) 0.0716(5) 0.0149(2) 0.0297(5) 0.0730(4)
Ag2 0.0747(5) 0.0807(4) 0.0599(4) 0.00949(17) 0.0190(3) 0.0373(3)
S1 0.0492(7) 0.0492(7) 0.0430(9) -0.0070(4) 0.0070(4) 0.0260(8)
F1 0.149(5) 0.124(4) 0.151(7) -0.007(3) 0.013(4) 0.087(5)
F2 0.136(5) 0.136(5) 0.139(7) -0.007(2) 0.007(2) 0.090(5)
O1 0.122(7) 0.130(5) 0.081(5) 0.017(2) 0.034(5) 0.061(3)
O2 0.105(4) 0.098(5) 0.081(6) 0.008(4) 0.011(3) 0.074(4)
N1 0.113(7) 0.114(5) 0.085(4) 0.016(2) 0.033(4) 0.056(3)
C1 0.121(4) 0.121(4) 0.119(5) 0.0035(17) -0.0035(17) 0.085(4)
C2 0.112(4) 0.112(4) 0.088(5) 0.0027(18) -0.0027(18) 0.074(4)
C3 0.067(3) 0.067(3) 0.051(4) -0.0108(18) 0.0108(18) 0.039(4)
C4 0.070(4) 0.138(7) 0.112(6) -0.046(5) 0.007(4) 0.060(5)
C5 0.120(7) 0.138(10) 0.105(7) 0.010(3) 0.019(6) 0.060(4)
C7 0.117(7) 0.120(5) 0.085(4) 0.016(2) 0.031(4) 0.058(3)
C8 0.125(7) 0.151(9) 0.105(7) 0.008(3) 0.017(6) 0.062(3)
C9 0.123(8) 0.135(9) 0.096(7) 0.021(3) 0.043(7) 0.062(4)
O1A 0.118(8) 0.128(6) 0.089(5) 0.017(2) 0.034(5) 0.059(4)
N1A 0.118(7) 0.122(6) 0.089(5) 0.016(2) 0.032(5) 0.059(3)
C5A 0.119(7) 0.145(12) 0.101(9) 0.013(3) 0.027(7) 0.060(4)
C7A 0.118(7) 0.122(6) 0.089(5) 0.016(2) 0.031(5) 0.059(3)
C8A 0.118(7) 0.126(9) 0.097(8) 0.015(3) 0.029(6) 0.059(3)
C9A 0.124(10) 0.132(10) 0.091(5) 0.015(3) 0.030(6) 0.062(5)
F1A 0.153(6) 0.123(5) 0.129(6) 0.015(3) -0.001(4) 0.093(5)
F2A 0.144(6) 0.124(4) 0.131(6) 0.013(3) 0.001(4) 0.089(5)
O2A 0.115(4) 0.138(7) 0.103(6) 0.033(5) 0.008(4) 0.084(5)

loop_
_atom_type_symbol
_atom_type_description
_atom_type_scat_dispersion_real
_atom_type_scat_dispersion_imag
_atom_type_scat_source
C C 0.0033 0.0016 'International Tables Vol C Tables 4.2.6.8 and 6.1.1.4'
H H 0.0000 0.0000 'International Tables Vol C Tables 4.2.6.8 and 6.1.1.4'
Ag Ag -0.8971 1.1015 'International Tables Vol C Tables 4.2.6.8 and 6.1.1.4'
F F 0.0171 0.0103 'International Tables Vol C Tables 4.2.6.8 and 6.1.1.4'
N N 0.0061 0.0033 'International Tables Vol C Tables 4.2.6.8 and 6.1.1.4'
O O 0.0106 0.0060 'International Tables Vol C Tables 4.2.6.8 and 6.1.1.4'
S S 0.1246 0.1234 'International Tables Vol C Tables 4.2.6.8 and 6.1.1.4'

loop_
_geom_angle_atom_site_label_1
_geom_angle_atom_site_label_2
_geom_angle_atom_site_label_3
_geom_angle
_geom_angle_site_symmetry_1
_geom_angle_site_symmetry_3
_geom_angle_publ_flag
Ag2 Ag1 Ag2 62.34(2) 21_545 2_645 y
S1 Ag1 Ag2 109.04(5) . 2_645 y
S1 Ag1 Ag2 51.23(4) . 21_545 y
S1 Ag1 Ag2 109.04(5) 2_645 21_545 y
S1 Ag1 Ag2 51.23(4) 2_645 2_645 y
S1 Ag1 S1 133.85(8) . 2_645 y
O1 Ag1 Ag2 135.3(3) . 2_645 y
O1 Ag1 Ag2 135.3(3) . 21_545 y
O1 Ag1 S1 109.93(9) . 2_645 y
O1 Ag1 S1 109.94(9) . . y
O1A Ag1 S1 112.89(6) . . y
Ag1 Ag2 Ag1 119.79(4) 20_665 3_765 y
Ag1 Ag2 Ag2 58.828(10) 3_765 20_665 y
Ag1 Ag2 Ag2 58.830(10) 20_665 21_545 y
Ag1 Ag2 Ag2 90.919(19) 3_765 21_545 y
Ag1 Ag2 Ag2 90.918(19) 20_665 20_665 y
Ag2 Ag2 Ag2 120.0 21_545 20_665 y
S1 Ag2 Ag1 48.90(4) . 3_765 y
S1 Ag2 Ag1 103.78(4) 20_665 3_765 y
S1 Ag2 Ag1 48.90(4) 20_665 20_665 y
S1 Ag2 Ag1 103.78(4) . 20_665 y
S1 Ag2 Ag2 103.63(4) 20_665 21_545 y
S1 Ag2 Ag2 49.19(3) 20_665 20_665 y
S1 Ag2 Ag2 49.19(3) . 21_545 y
S1 Ag2 Ag2 103.63(4) . 20_665 y
S1 Ag2 S1 130.61(8) . 20_665 y
O2 Ag2 Ag1 86.7(3) 6_765 3_765 y
O2 Ag2 Ag1 86.7(3) . 20_665 y
O2 Ag2 Ag1 142.1(3) 6_765 20_665 y
O2 Ag2 Ag1 142.1(3) . 3_765 y
O2 Ag2 Ag2 154.5(3) 6_765 21_545 y
O2 Ag2 Ag2 80.0(3) 6_765 20_665 y
O2 Ag2 Ag2 154.5(3) . 20_665 y
O2 Ag2 Ag2 80.0(3) . 21_545 y
O2 Ag2 S1 114.1(3) . 20_665 y
O2 Ag2 S1 101.6(3) . . y
O2 Ag2 S1 114.1(3) 6_765 . y
O2 Ag2 S1 101.6(3) 6_765 20_665 y
O2 Ag2 O2 86.4(5) 6_765 . y
O2A Ag2 Ag1 65.5(4) . 20_665 y
O2A Ag2 Ag1 154.5(3) 6_765 20_665 y
O2A Ag2 Ag2 145.6(3) . 20_665 y
O2A Ag2 Ag2 70.2(3) 6_765 20_665 y
O2A Ag2 S1 106.1(3) . . y
O2A Ag2 S1 97.4(3) . 20_665 y
O2A Ag2 S1 106.1(3) 6_765 20_665 y
O2A Ag2 S1 97.4(3) 6_765 . y
O2A Ag2 O2 21.2(4) 6_765 6_765 y
O2A Ag2 O2 102.9(5) . 6_765 y
O2A Ag2 O2A 121.8(8) . 6_765 y
Ag1 S1 Ag1 88.38(8) . 3_765 ?
Ag1 S1 Ag2 79.87(3) . 21_545 ?
Ag1 S1 Ag2 79.87(3) 3_765 . ?
Ag1 S1 Ag2 137.32(8) . . ?
Ag1 S1 Ag2 137.32(8) 3_765 21_545 ?
Ag2 S1 Ag2 81.61(5) 21_545 . ?
C3 S1 Ag1 110.1(2) . . ?
C3 S1 Ag1 110.1(2) . 3_765 ?
C3 S1 Ag2 112.4(2) . 21_545 ?
C3 S1 Ag2 112.4(2) . . ?
F2 F1 C1 66.5(13) . . ?
F1 F2 F1 123(3) . 22_665 ?
F1 F2 C1 64.6(12) 22_665 . ?
F1 F2 C1 64.6(12) . . ?
C7 O1 Ag1 142(2) . . ?
C2 O2 Ag2 118.2(8) . . ?
C5 N1 C9 121.1(15) . . ?
C5 N1 H9AC 52.9(16) . 24_545 ?
C7 N1 C5 116(2) . . ?
C7 N1 C9 123(2) . . ?
C7 N1 H9AC 155.0(15) . 24_545 ?
C9 N1 H9AC 72.4(16) . 24_545 ?
F1 C1 F1 94.2(16) 22_665 . ?
F1 C1 F2 48.9(9) 22_665 . ?
F1 C1 F2 48.9(9) . . ?
F1 C1 C2 113.6(10) . . ?
F1 C1 C2 113.6(10) 22_665 . ?
F1 C1 F1A 79.8(9) 22_665 22_665 ?
F1 C1 F1A 130.8(14) . 22_665 ?
F1 C1 F2A 123.1(18) . 22_665 ?
F1 C1 F2A 46.2(14) 22_665 22_665 ?
F2 C1 C2 111.0(13) . . ?
F2 C1 F1A 122.0(11) . 22_665 ?
F2 C1 F2A 91.8(18) . 22_665 ?
F1A C1 C2 113.4(11) . . ?
F1A C1 C2 113.4(11) 22_665 . ?
F1A C1 F1A 69.1(13) . 22_665 ?
F1A C1 F2A 97.3(19) . 22_665 ?
F1A C1 F2A 97.3(19) 22_665 . ?
F1A C1 F2A 33.7(16) 22_665 22_665 ?
F1A C1 F2A 33.7(16) . . ?
F2A C1 C2 119.1(14) . . ?
F2A C1 C2 119.1(14) 22_665 . ?
F2A C1 F2A 115(3) 22_665 . ?
O2 C2 O2 135.5(14) . 22_665 ?
O2 C2 C1 107.9(7) . . ?
O2 C2 C1 107.9(7) 22_665 . ?
O2A C2 C1 126.1(10) . . ?
O2A C2 C1 126.1(10) 22_665 . ?
S1 C3 H3 107.4 . . ?
C4 C3 S1 110.3(4) 22_665 . ?
C4 C3 S1 110.3(4) . . ?
C4 C3 H3 107.4 22_665 . ?
C4 C3 H3 107.4 . . ?
C4 C3 C4 113.8(10) . 22_665 ?
C3 C4 H4A 109.5 . . ?
C3 C4 H4B 109.5 . . ?
C3 C4 H4C 109.5 . . ?
H4A C4 H4B 109.5 . . ?
H4A C4 H4C 109.5 . . ?
H4B C4 H4C 109.5 . . ?
N1 C5 H5A 109.5 . . ?
N1 C5 H5A 109.5(10) . 24_545 ?
N1 C5 H5B 109.5 . . ?
N1 C5 H5B 109.50(11) . 24_545 ?
N1 C5 H5C 109.4(8) . 24_545 ?
N1 C5 H5C 109.4 . . ?
N1 C5 H8AA 93.8(19) . 24_545 ?
N1 C5 H8AB 92.8(18) . 24_545 ?
N1 C5 H9AC 68.0(17) . 24_545 ?
H5A C5 H5A 44.8 . 24_545 ?
H5A C5 H5B 109.6 . . ?
H5A C5 H5B 67.7 . 24_545 ?
H5A C5 H5B 109.6 24_545 24_545 ?
H5A C5 H5C 109.3 . . ?
H5A C5 H5C 139.2 . 24_545 ?
H5A C5 H5C 109.3 24_545 24_545 ?
H5A C5 H8AA 21.8 24_545 24_545 ?
H5A C5 H8AA 63.6 . 24_545 ?
H5A C5 H8AB 61.8 24_545 24_545 ?
H5A C5 H8AB 21.1 . 24_545 ?
H5A C5 H9AC 133.4 . 24_545 ?
H5A C5 H9AC 176.8 24_545 24_545 ?
H5B C5 H5A 67.7 . 24_545 ?
H5B C5 H5B 139.1 . 24_545 ?
H5B C5 H5C 109.5 . . ?
H5B C5 H5C 44.4 . 24_545 ?
H5B C5 H5C 109.5 24_545 24_545 ?
H5B C5 H8AA 130.6 24_545 24_545 ?
H5B C5 H8AA 57.6 . 24_545 ?
H5B C5 H8AB 60.1 24_545 24_545 ?
H5B C5 H8AB 129.2 . 24_545 ?
H5B C5 H9AC 69.9 24_545 24_545 ?
H5B C5 H9AC 114.9 . 24_545 ?
H5C C5 H5A 139.2 . 24_545 ?
H5C C5 H5B 44.4 . 24_545 ?
H5C C5 H5C 68.0 . 24_545 ?
H5C C5 H8AA 156.6 . 24_545 ?
H5C C5 H8AA 102.1 24_545 24_545 ?
H5C C5 H8AB 104.5 . 24_545 ?
H5C C5 H8AB 157.8 24_545 24_545 ?
H5C C5 H9AC 42.6 . 24_545 ?
O1 C7 N1 125(3) . . ?
O1 C7 C8 115(2) . . ?
N1 C7 C8 120(2) . . ?
C7 C8 H8A 110.7(10) . 24_545 ?
C7 C8 H8A 110.7 . . ?
C7 C8 H8B 108.3 . . ?
C7 C8 H8B 108.3(2) . 24_545 ?
C7 C8 H8C 109.4 . . ?
C7 C8 H8C 109.4(8) . 24_545 ?
C7 C8 H5AB 107.8(16) . 24_545 ?
C7 C8 H5AC 131(3) . 24_545 ?
H8A C8 H8A 28.3 . 24_545 ?
H8A C8 H8B 80.2 . 24_545 ?
H8A C8 H8B 106.6 . . ?
H8A C8 H8B 106.6 24_545 24_545 ?
H8A C8 H8C 113.6 . . ?
H8A C8 H8C 113.6 24_545 24_545 ?
H8A C8 H8C 133.6 . 24_545 ?
H8A C8 H5AB 117.3 24_545 24_545 ?
H8A C8 H5AB 136.7 . 24_545 ?
H8A C8 H5AC 92.5 . 24_545 ?
H8A C8 H5AC 109.4 24_545 24_545 ?
H8B C8 H8A 80.2 . 24_545 ?
H8B C8 H8B 137.1 . 24_545 ?
H8B C8 H8C 108.0 . . ?
H8B C8 H8C 37.5 . 24_545 ?
H8B C8 H8C 108.0 24_545 24_545 ?
H8B C8 H5AB 41.0 . 24_545 ?
H8B C8 H5AB 105.8 24_545 24_545 ?
H8B C8 H5AC 104.8 . 24_545 ?
H8C C8 H8A 133.6 . 24_545 ?
H8C C8 H8B 37.5 . 24_545 ?
H8C C8 H8C 72.6 . 24_545 ?
H8C C8 H5AB 69.9 . 24_545 ?
H8C C8 H5AB 3.7 24_545 24_545 ?
H8C C8 H5AC 24.4 . 24_545 ?
N1 C9 H9A 109.3(10) . 24_545 ?
N1 C9 H9A 109.3 . . ?
N1 C9 H9B 109.19(13) . 24_545 ?
N1 C9 H9B 109.2 . . ?
N1 C9 H9C 109.9 . . ?
N1 C9 H9C 109.9(8) . 24_545 ?
N1 C9 H9AA 108(3) . 24_545 ?
N1 C9 H9AB 77.1(18) . 24_545 ?
H9A C9 H9A 40.3 . 24_545 ?
H9A C9 H9B 71.0 . 24_545 ?
H9A C9 H9B 108.7 24_545 24_545 ?
H9A C9 H9B 108.7 . . ?
H9A C9 H9C 138.0 . 24_545 ?
H9A C9 H9C 110.8 . . ?
H9A C9 H9C 110.8 24_545 24_545 ?
H9A C9 H9AA 97.2 . 24_545 ?
H9A C9 H9AB 119.6 24_545 24_545 ?
H9A C9 H9AB 159.8 . 24_545 ?
H9B C9 H9A 71.0 . 24_545 ?
H9B C9 H9B 139.0 . 24_545 ?
H9B C9 H9C 43.1 . 24_545 ?
H9B C9 H9C 109.0 . . ?
H9B C9 H9C 109.0 24_545 24_545 ?
H9B C9 H9AA 123.7 . 24_545 ?
H9B C9 H9AB 126.1 24_545 24_545 ?
H9B C9 H9AB 51.8 . 24_545 ?
H9C C9 H9A 138.0 . 24_545 ?
H9C C9 H9B 43.1 . 24_545 ?
H9C C9 H9C 68.6 . 24_545 ?
H9C C9 H9AA 16.4 . 24_545 ?
H9C C9 H9AB 83.6 . 24_545 ?
H9C C9 H9AB 33.1 24_545 24_545 ?
H9AA C9 H9AB 99.0 24_545 24_545 ?
Ag1 O1A H8A 109.3(15) . 24_545 ?
C7A O1A Ag1 139(3) . . ?
C5A N1A C9A 127(2) . . ?
C7A N1A C5A 112(3) . . ?
C7A N1A C9A 121(3) . . ?
H8B C5A H8C 92.3 24_545 24_545 ?
H8B C5A H5AB 132.0 24_545 24_545 ?
H8C C5A H5AB 44.7 24_545 24_545 ?
H9A C5A H8B 145.1 24_545 24_545 ?
H9A C5A H8C 117.6 24_545 24_545 ?
H9A C5A H5AB 82.7 24_545 24_545 ?
H9A C5A H5AC 165.3 24_545 24_545 ?
N1A C5A H5AA 113.5 . . ?
N1A C5A H5AB 110.5 . . ?
N1A C5A H5AC 104.3 . . ?
H5AA C5A H5AB 110.2 . . ?
H5AA C5A H5AC 107.5 . . ?
H5AB C5A H5AC 110.6 . . ?
O1A C7A N1A 128(4) . . ?
O1A C7A C8A 109(3) . . ?
N1A C7A C8A 123(3) . . ?
H5A C8A H8AA 28.4 24_545 24_545 ?
H5A C8A H8AB 81.9 24_545 24_545 ?
C7A C8A H8AA 107.8 . . ?
C7A C8A H8AB 108.7 . . ?
C7A C8A H8AC 112.0 . . ?
H8AA C8A H8AB 109.6 . . ?
H8AA C8A H8AC 113.3 . . ?
H8AB C8A H8AC 105.3 . . ?
H9B C9A H9C 83.4 24_545 24_545 ?
H9B C9A H9AB 122.0 24_545 24_545 ?
H9B C9A H9AC 103.6 24_545 24_545 ?
H9C C9A H9AB 38.7 24_545 24_545 ?
N1A C9A H9AA 102.5 . . ?
N1A C9A H9AB 112.2(3) . 24_545 ?
N1A C9A H9AB 112.2 . . ?
N1A C9A H9AC 113.9 . . ?
H9AA C9A H9AB 113.3 24_545 24_545 ?
H9AA C9A H9AB 113.3 . . ?
H9AA C9A H9AB 36.0 . 24_545 ?
H9AA C9A H9AC 97.0 . . ?
H9AB C9A H9AB 130.9 . 24_545 ?
H9AB C9A H9AC 116.2 . . ?
H9AC C9A H9AB 61.2 . 24_545 ?
H9AC C9A H9AB 116.2 24_545 24_545 ?
C1 F1A F1A 55.4(7) . 22_665 ?
F2A F1A C1 73(2) . . ?
F2A F1A F1A 119(3) . 22_665 ?
F1A F2A C1 73(2) . . ?
C2 O2A Ag2 127.8(10) . . ?
C2 O2A O2A 45.2(10) . 22_665 ?
O2A O2A Ag2 109.8(3) 22_665 . ?

loop_
_geom_bond_atom_site_label_1
_geom_bond_atom_site_label_2
_geom_bond_distance
_geom_bond_site_symmetry_2
_geom_bond_publ_flag
Ag1 Ag2 3.1902(9) 2_645 y
Ag1 Ag2 3.1902(9) 21_545 y
Ag1 S1 2.4423(14) . y
Ag1 S1 2.4423(14) 2_645 y
Ag1 O1 2.340(11) . y
Ag1 O1A 2.298(16) . y
Ag2 Ag2 3.3026(8) 20_665 y
Ag2 Ag2 3.3026(8) 21_545 y
Ag2 S1 2.5268(14) 20_665 y
Ag2 S1 2.5268(14) . y
Ag2 O2 2.457(9) . y
Ag2 O2 2.457(9) 6_765 y
Ag2 O2A 2.446(10) . y
Ag2 O2A 2.446(10) 6_765 y
S1 C3 1.847(8) . ?
F1 F2 1.098(18) . ?
F1 C1 1.316(13) . ?
F2 C1 1.337(19) . ?
O1 C7 1.21(2) . ?
O2 C2 1.323(11) . ?
N1 C5 1.38(2) . ?
N1 C7 1.27(2) . ?
N1 C9 1.499(18) . ?
N1 H9AC 1.49(3) 24_545 ?
C1 C2 1.452(18) . ?
C1 F1A 1.342(13) 22_665 ?
C1 F1A 1.342(13) . ?
C1 F2A 1.35(2) 22_665 ?
C1 F2A 1.35(2) . ?
C2 O2A 1.169(12) . ?
C2 O2A 1.169(12) 22_665 ?
C3 H3 0.9800 . ?
C3 C4 1.478(9) 22_665 ?
C3 C4 1.478(9) . ?
C4 H4A 0.9600 . ?
C4 H4B 0.9600 . ?
C4 H4C 0.9600 . ?
C5 H5A 0.9608 24_545 ?
C5 H5A 0.9608 . ?
C5 H5B 0.9576 . ?
C5 H5B 0.9576 24_545 ?
C5 H5C 0.9618 . ?
C5 H5C 0.9617 24_545 ?
C5 H8AA 1.19(3) 24_545 ?
C5 H9AC 1.28(3) 24_545 ?
C7 C8 1.43(4) . ?
C8 H8A 0.9457 24_545 ?
C8 H8A 0.9457 . ?
C8 H8B 1.0088 24_545 ?
C8 H8B 1.0089 . ?
C8 H8C 0.9279 24_545 ?
C8 H8C 0.9279 . ?
C8 H5AC 0.66(3) 24_545 ?
C9 H9A 0.9543 . ?
C9 H9A 0.9543 24_545 ?
C9 H9B 0.9751 . ?
C9 H9B 0.9751 24_545 ?
C9 H9C 0.9506 . ?
C9 H9C 0.9506 24_545 ?
C9 H9AA 0.91(2) 24_545 ?
C9 H9AB 1.14(3) 24_545 ?
O1A C7A 1.20(3) . ?
N1A C5A 1.39(3) . ?
N1A C7A 1.25(3) . ?
N1A C9A 1.50(2) . ?
C5A H5AA 0.9739 24_545 ?
C5A H5AA 0.9739 . ?
C5A H5AB 0.9370 . ?
C5A H5AB 0.9369 24_545 ?
C5A H5AC 0.9691 . ?
C5A H5AC 0.9692 24_545 ?
C7A C8A 1.42(5) . ?
C8A H8AA 0.9725 . ?
C8A H8AA 0.9725 24_545 ?
C8A H8AB 0.9461 24_545 ?
C8A H8AB 0.9460 . ?
C8A H8AC 0.9567 . ?
C9A H9AA 1.0606 . ?
C9A H9AA 1.0606 24_545 ?
C9A H9AB 0.8087 24_545 ?
C9A H9AB 0.8088 . ?
C9A H9AC 1.0326 . ?
C9A H9AC 1.0326 24_545 ?
F1A F1A 1.52(3) 22_665 ?
F1A F2A 0.78(4) . ?
O2A O2A 1.65(3) 22_665 ?

loop_
_geom_torsion_atom_site_label_1
_geom_torsion_atom_site_label_2
_geom_torsion_atom_site_label_3
_geom_torsion_atom_site_label_4
_geom_torsion
_geom_torsion_site_symmetry_1
_geom_torsion_site_symmetry_2
_geom_torsion_site_symmetry_3
_geom_torsion_site_symmetry_4
_geom_torsion_publ_flag
Ag1 S1 C3 C4 -68.8(7) . . . . ?
Ag1 S1 C3 C4 164.7(6) . . . 22_665 ?
Ag1 S1 C3 C4 -164.7(6) 3_765 . . . ?
Ag1 S1 C3 C4 68.8(7) 3_765 . . 22_665 ?
Ag1 O1 C7 N1 180.000(7) . . . . ?
Ag1 O1 C7 C8 0.000(6) . . . . ?
Ag1 O1A C7A N1A 180.000(13) . . . . ?
Ag1 O1A C7A C8A 0.000(8) . . . . ?
Ag2 S1 C3 C4 -18.2(7) . . . 22_665 ?
Ag2 S1 C3 C4 18.2(7) 21_545 . . . ?
Ag2 S1 C3 C4 108.2(6) . . . . ?
Ag2 S1 C3 C4 -108.2(6) 21_545 . . 22_665 ?
Ag2 O2 C2 O2 38(2) . . . 22_665 ?
Ag2 O2 C2 C1 179.9(8) . . . . ?
F1 F2 C1 F1 -153(3) . . . 22_665 ?
F1 F2 C1 F1 153(3) 22_665 . . . ?
F1 F2 C1 C2 -103.5(13) 22_665 . . . ?
F1 F2 C1 C2 103.5(13) . . . . ?
F1 C1 C2 O2 -23.4(16) . . . . ?
F1 C1 C2 O2 129.6(13) . . . 22_665 ?
F1 C1 C2 O2 23.4(16) 22_665 . . 22_665 ?
F1 C1 C2 O2 -129.6(13) 22_665 . . . ?
F2 F1 C1 F1 20.1(19) . . . 22_665 ?
F2 F1 C1 C2 -97.9(16) . . . . ?
F2 C1 C2 O2 76.5(9) . . . 22_665 ?
F2 C1 C2 O2 -76.5(9) . . . . ?
C1 F1 F2 F1 -29(2) . . . 22_665 ?
C1 C2 O2A Ag2 143.2(11) . . . . ?
C1 C2 O2A O2A -136(2) . . . 22_665 ?
C2 C1 F1A F1A 107.4(10) . . . 22_665 ?
C2 C1 F1A F2A -108(3) . . . . ?
C2 C1 F2A F1A 89(3) . . . . ?
C5 N1 C7 O1 0.000(6) . . . . ?
C5 N1 C7 C8 180.000(7) . . . . ?
C9 N1 C7 O1 180.000(8) . . . . ?
C9 N1 C7 C8 0.000(8) . . . . ?
C5A N1A C7A O1A 0.00(2) . . . . ?
C5A N1A C7A C8A 180.000(3) . . . . ?
C9A N1A C7A O1A 180.000(16) . . . . ?
C9A N1A C7A C8A 0.000(4) . . . . ?
F1A C1 C2 O2A 22.5(18) . . . . ?
F1A C1 C2 O2A 98.9(15) 22_665 . . . ?
F1A C1 C2 O2A -98.9(15) . . . 22_665 ?
F1A C1 C2 O2A -22.5(18) 22_665 . . 22_665 ?
F1A C1 F1A F2A 145(3) 22_665 . . . ?
F1A C1 F2A F1A -33(3) 22_665 . . . ?
F1A F1A F2A C1 32.8(19) 22_665 . . . ?
F2A C1 C2 O2A -136(3) . . . 22_665 ?
F2A C1 C2 O2A 136(3) 22_665 . . . ?
F2A C1 C2 O2A -15(3) . . . . ?
F2A C1 C2 O2A 15(3) 22_665 . . 22_665 ?
F2A C1 F1A F1A -18.8(16) 22_665 . . 22_665 ?
F2A C1 F1A F1A -145(3) . . . 22_665 ?
F2A C1 F1A F2A 126(4) 22_665 . . . ?
F2A C1 F2A F1A -63(4) 22_665 . . . ?
O2A C2 O2A Ag2 -80.4(17) 22_665 . . . ?
